data_2216050
loop_
_publ_author_name
'Gallagher, John F.'
'Hanlon, Keith'
'Howarth, Joshua'

_publ_section_title
;
 2-(3,5-Dimethylbenzene)-1-ferrocenylmethyl-1<i>H</i>-1,3-benzimidazole
;
_journal_coeditor_code LH2528
_journal_issue 11
_journal_name_full 'Acta Crystallographica Section E'
_journal_page_first m2746
_journal_page_last m2746
_journal_paper_doi 10.1107/S1600536807049549
_journal_volume 63
_journal_year 2007
_chemical_formula_iupac '[Fe (C5 H5) (C21 H19 N2)]'
_chemical_formula_moiety 'C26 H24 Fe N2'
_chemical_formula_sum 'C26 H24 Fe N2'
_chemical_formula_weight 420.32
_chemical_melting_point 410
_chemical_name_systematic
;
2-(3,5-Dimethylbenzene)-1-ferrocenylmethyl-1H-1,3-benzimidazole
;
_space_group_IT_number 14
_symmetry_cell_setting monoclinic
_symmetry_space_group_name_Hall '-P 2ybc'
_symmetry_space_group_name_H-M 'P 1 21/c 1'
_atom_sites_solution_hydrogens geom
_atom_sites_solution_primary direct
_atom_sites_solution_secondary difmap
_cell_angle_alpha 90.00
_cell_angle_beta 92.194(8)
_cell_angle_gamma 90.00
_cell_formula_units_Z 4
_cell_length_a 9.6613(11)
_cell_length_b 10.9314(8)
_cell_length_c 19.7129(15)
_cell_measurement_reflns_used 67
_cell_measurement_temperature 294.0(10)
_cell_measurement_theta_max 17.50
_cell_measurement_theta_min 2.10
_cell_volume 2080.4(3)
_computing_cell_refinement 'XSCANS (Bruker, 1996)'
_computing_data_collection 'XSCANS (Bruker, 1996)'
_computing_data_reduction 'XSCANS (Bruker, 1996)'
_computing_molecular_graphics 'PLATON (Spek, 2003)'
_computing_publication_material 'SHELXL97 (Sheldrick, 1997) and PREP8 (Ferguson, 1998)'
_computing_structure_refinement 'SHELXL97 (Sheldrick, 1997)'
_computing_structure_solution 'SHELXS97 (Sheldrick, 1997)'
_diffrn_ambient_temperature 294.0(10)
_diffrn_measured_fraction_theta_full 0.998
_diffrn_measured_fraction_theta_max 0.998
_diffrn_measurement_device 'Bruker P4'
_diffrn_measurement_method \w
_diffrn_radiation_monochromator graphite
_diffrn_radiation_source 'X-ray tube'
_diffrn_radiation_type 'Molybdenum K\a'
_diffrn_radiation_wavelength 0.71073
_diffrn_reflns_av_R_equivalents 0.0236
_diffrn_reflns_av_sigmaI/netI 0.0289
_diffrn_reflns_limit_h_max 12
_diffrn_reflns_limit_h_min -1
_diffrn_reflns_limit_k_max 1
_diffrn_reflns_limit_k_min -14
_diffrn_reflns_limit_l_max 26
_diffrn_reflns_limit_l_min -26
_diffrn_reflns_number 6769
_diffrn_reflns_theta_full 28.00
_diffrn_reflns_theta_max 28.00
_diffrn_reflns_theta_min 2.07
_diffrn_standards_decay_% 0.5
_diffrn_standards_interval_count 197
_diffrn_standards_number 3
_exptl_absorpt_coefficient_mu 0.739
_exptl_absorpt_correction_T_max 0.891
_exptl_absorpt_correction_T_min 0.732
_exptl_absorpt_correction_type psi-scan
_exptl_absorpt_process_details '(North <i>et al.</i>,  1968)'
_exptl_crystal_colour red
_exptl_crystal_density_diffrn 1.342
_exptl_crystal_description block
_exptl_crystal_F_000 880
_exptl_crystal_size_max 0.45
_exptl_crystal_size_mid 0.35
_exptl_crystal_size_min 0.16
_refine_diff_density_max 0.39
_refine_diff_density_min -0.30
_refine_ls_extinction_coef 0.0028(5)
_refine_ls_extinction_expression Fc^*^=kFc[1+0.001xFc^2^\l^3^/sin(2\q)]^-1/4^
_refine_ls_extinction_method 'SHELXL97 (Sheldrick, 1997)'
_refine_ls_goodness_of_fit_ref 1.040
_refine_ls_hydrogen_treatment constr
_refine_ls_matrix_type full
_refine_ls_number_parameters 265
_refine_ls_number_reflns 5011
_refine_ls_number_restraints 0
_refine_ls_restrained_S_all 1.040
_refine_ls_R_factor_all 0.0488
_refine_ls_R_factor_gt 0.0369
_refine_ls_shift/su_max 0.000
_refine_ls_shift/su_mean 0.000
_refine_ls_structure_factor_coef Fsqd
_refine_ls_weighting_details 'w = 1/[\s^2^(Fo^2^)+(0.0462P)^2^+0.6685P] where P=(Fo^2^+2Fc^2^)/3'
_refine_ls_weighting_scheme calc
_refine_ls_wR_factor_gt 0.0925
_refine_ls_wR_factor_ref 0.0989
_reflns_number_gt 4092
_reflns_number_total 5011
_reflns_threshold_expression I>2\s(I)
_cod_data_source_file lh2528.cif
_cod_data_source_block I
_cod_original_sg_symbol_Hall '-p 2ybc'
_cod_original_sg_symbol_H-M 'P 21/c'
_cod_database_code 2216050
_cod_database_fobs_code 2216050

loop_
_symmetry_equiv_pos_as_xyz
'x, y, z'
'-x, y+1/2, -z+1/2'
'-x, -y, -z'
'x, -y-1/2, z-1/2'

loop_
_atom_site_type_symbol
_atom_site_label
_atom_site_fract_x
_atom_site_fract_y
_atom_site_fract_z
_atom_site_U_iso_or_equiv
_atom_site_adp_type
_atom_site_calc_flag
_atom_site_refinement_flags
_atom_site_occupancy
Fe Fe1 0.16527(3) 0.02092(2) 0.203406(12) 0.03664(9) Uani d . 1
N N1 0.31594(17) -0.54213(14) 0.24456(8) 0.0414(3) Uani d . 1
N N2 0.33107(15) -0.33696(13) 0.24774(7) 0.0358(3) Uani d . 1
C C1 0.31443(18) -0.44048(16) 0.20884(8) 0.0360(3) Uani d . 1
C C2 0.36082(19) -0.21155(16) 0.22604(9) 0.0390(4) Uani d . 1
C C3 0.34290(17) -0.37604(17) 0.31466(8) 0.0360(4) Uani d . 1
C C4 0.33363(19) -0.50394(17) 0.31142(9) 0.0399(4) Uani d . 1
C C5 0.3399(2) -0.5723(2) 0.37127(10) 0.0517(5) Uani d . 1
C C6 0.3543(3) -0.5101(2) 0.43183(10) 0.0564(5) Uani d . 1
C C7 0.3624(2) -0.3834(2) 0.43415(10) 0.0526(5) Uani d . 1
C C8 0.3573(2) -0.31273(19) 0.37569(9) 0.0441(4) Uani d . 1
C C11 0.26040(19) -0.12095(17) 0.25347(9) 0.0394(4) Uani d . 1
C C12 0.2969(2) -0.00784(19) 0.28531(10) 0.0505(5) Uani d . 1
C C13 0.1730(3) 0.0495(2) 0.30552(11) 0.0604(6) Uani d . 1
C C14 0.0614(3) -0.0275(2) 0.28735(11) 0.0588(6) Uani d . 1
C C15 0.1143(2) -0.13241(19) 0.25545(10) 0.0485(5) Uani d . 1
C C21 0.2002(3) 0.0058(3) 0.10306(11) 0.0700(8) Uani d . 1
C C22 0.2672(3) 0.1103(3) 0.13086(14) 0.0790(9) Uani d . 1
C C23 0.1620(3) 0.1873(2) 0.15712(12) 0.0642(6) Uani d . 1
C C24 0.0383(3) 0.1286(2) 0.14448(11) 0.0613(6) Uani d . 1
C C25 0.0600(3) 0.0194(3) 0.11158(12) 0.0682(7) Uani d . 1
C C31 0.28576(19) -0.44061(17) 0.13477(8) 0.0393(4) Uani d . 1
C C32 0.3423(2) -0.53307(18) 0.09602(10) 0.0462(4) Uani d . 1
C C33 0.3087(3) -0.5439(2) 0.02729(10) 0.0547(5) Uani d . 1
C C34 0.2157(3) -0.4606(2) -0.00208(10) 0.0588(6) Uani d . 1
C C35 0.1558(2) -0.36883(19) 0.03505(10) 0.0515(5) Uani d . 1
C C36 0.1925(2) -0.35852(18) 0.10382(9) 0.0448(4) Uani d . 1
C C37 0.3691(4) -0.6461(3) -0.01382(13) 0.0796(8) Uani d . 1
C C38 0.0499(3) -0.2837(2) 0.00229(13) 0.0761(8) Uani d . 1
H H2A 0.3565 -0.2078 0.1768 0.047 Uiso calc R 1
H H2B 0.4541 -0.1896 0.2415 0.047 Uiso calc R 1
H H5 0.3346 -0.6573 0.3703 0.062 Uiso calc R 1
H H6 0.3587 -0.5540 0.4722 0.068 Uiso calc R 1
H H7 0.3715 -0.3448 0.4761 0.063 Uiso calc R 1
H H8 0.3633 -0.2279 0.3772 0.053 Uiso calc R 1
H H12 0.3861 0.0230 0.2917 0.061 Uiso calc R 1
H H13 0.1669 0.1250 0.3270 0.072 Uiso calc R 1
H H14 -0.0314 -0.0122 0.2950 0.071 Uiso calc R 1
H H15 0.0622 -0.1979 0.2386 0.058 Uiso calc R 1
H H21 0.2429 -0.0602 0.0827 0.084 Uiso calc R 1
H H22 0.3618 0.1260 0.1319 0.095 Uiso calc R 1
H H23 0.1751 0.2625 0.1786 0.077 Uiso calc R 1
H H24 -0.0477 0.1582 0.1564 0.074 Uiso calc R 1
H H25 -0.0084 -0.0359 0.0975 0.082 Uiso calc R 1
H H32 0.4037 -0.5885 0.1166 0.055 Uiso calc R 1
H H34 0.1931 -0.4669 -0.0482 0.071 Uiso calc R 1
H H36 0.1545 -0.2963 0.1294 0.054 Uiso calc R 1
H H37A 0.4677 -0.6484 -0.0058 0.119 Uiso calc R 1
H H37B 0.3484 -0.6321 -0.0612 0.119 Uiso calc R 1
H H37C 0.3297 -0.7226 -0.0006 0.119 Uiso calc R 1
H H38A 0.0932 -0.2072 -0.0080 0.114 Uiso calc R 1
H H38B -0.0235 -0.2699 0.0329 0.114 Uiso calc R 1
H H38C 0.0126 -0.3199 -0.0388 0.114 Uiso calc R 1

loop_
_atom_site_aniso_label
_atom_site_aniso_U_11
_atom_site_aniso_U_22
_atom_site_aniso_U_33
_atom_site_aniso_U_12
_atom_site_aniso_U_13
_atom_site_aniso_U_23
Fe1 0.03931(15) 0.03539(14) 0.03527(14) 0.00490(10) 0.00200(10) 0.00486(10)
N1 0.0516(9) 0.0367(8) 0.0355(7) 0.0032(7) -0.0013(6) 0.0051(6)
N2 0.0406(7) 0.0346(7) 0.0321(7) 0.0015(6) -0.0010(6) 0.0063(6)
C1 0.0371(8) 0.0359(8) 0.0348(8) 0.0029(7) -0.0007(7) 0.0043(7)
C2 0.0404(9) 0.0358(9) 0.0407(9) 0.0012(7) 0.0017(7) 0.0078(7)
C3 0.0349(8) 0.0407(9) 0.0323(8) 0.0036(7) -0.0005(6) 0.0050(7)
C4 0.0434(9) 0.0417(10) 0.0345(8) 0.0053(7) 0.0004(7) 0.0070(7)
C5 0.0676(13) 0.0446(11) 0.0428(10) 0.0051(10) 0.0004(9) 0.0139(9)
C6 0.0712(14) 0.0629(14) 0.0349(10) 0.0064(11) 0.0002(9) 0.0147(9)
C7 0.0579(12) 0.0667(14) 0.0331(9) 0.0043(10) 0.0000(8) -0.0001(9)
C8 0.0470(10) 0.0465(10) 0.0386(9) 0.0018(8) -0.0004(8) 0.0000(8)
C11 0.0456(10) 0.0374(9) 0.0350(8) 0.0032(7) -0.0008(7) 0.0069(7)
C12 0.0589(12) 0.0472(11) 0.0442(10) 0.0063(9) -0.0137(9) -0.0034(8)
C13 0.0853(17) 0.0573(13) 0.0382(10) 0.0212(12) -0.0019(10) -0.0075(9)
C14 0.0618(13) 0.0673(14) 0.0489(11) 0.0192(12) 0.0218(10) 0.0127(10)
C15 0.0487(11) 0.0478(11) 0.0497(11) -0.0006(9) 0.0133(8) 0.0125(9)
C21 0.105(2) 0.0660(15) 0.0402(11) 0.0265(15) 0.0213(12) 0.0122(10)
C22 0.0519(13) 0.111(2) 0.0743(16) -0.0059(14) 0.0102(12) 0.0523(17)
C23 0.0906(18) 0.0418(11) 0.0599(13) 0.0011(12) -0.0008(12) 0.0163(10)
C24 0.0628(14) 0.0664(15) 0.0543(12) 0.0223(12) -0.0043(10) 0.0140(11)
C25 0.0851(18) 0.0727(16) 0.0456(12) 0.0002(14) -0.0147(12) 0.0041(11)
C31 0.0462(9) 0.0385(9) 0.0328(8) -0.0047(8) -0.0024(7) 0.0051(7)
C32 0.0564(11) 0.0425(10) 0.0396(9) -0.0001(9) -0.0015(8) 0.0030(8)
C33 0.0766(15) 0.0470(12) 0.0404(10) -0.0073(10) 0.0019(10) -0.0057(8)
C34 0.0840(16) 0.0551(13) 0.0361(10) -0.0136(11) -0.0124(10) 0.0033(9)
C35 0.0633(13) 0.0463(11) 0.0435(10) -0.0087(9) -0.0147(9) 0.0114(9)
C36 0.0523(11) 0.0426(10) 0.0390(9) -0.0006(8) -0.0054(8) 0.0059(8)
C37 0.116(2) 0.0701(17) 0.0529(13) 0.0058(16) 0.0039(14) -0.0183(12)
C38 0.0933(18) 0.0667(16) 0.0653(15) -0.0021(14) -0.0363(14) 0.0185(13)

loop_
_atom_type_symbol
_atom_type_description
_atom_type_scat_dispersion_real
_atom_type_scat_dispersion_imag
_atom_type_scat_source
C C 0.0033 0.0016 'International Tables Vol C Tables 4.2.6.8 and 6.1.1.4'
H H 0.0000 0.0000 'International Tables Vol C Tables 4.2.6.8 and 6.1.1.4'
N N 0.0061 0.0033 'International Tables Vol C Tables 4.2.6.8 and 6.1.1.4'
Fe Fe 0.3463 0.8444 'International Tables Vol C Tables 4.2.6.8 and 6.1.1.4'

loop_
_geom_angle_atom_site_label_1
_geom_angle_atom_site_label_2
_geom_angle_atom_site_label_3
_geom_angle
C22 Fe1 C21 40.88(12)
C22 Fe1 C24 67.35(10)
C21 Fe1 C24 66.96(10)
C22 Fe1 C23 41.36(11)
C21 Fe1 C23 68.61(11)
C24 Fe1 C23 39.40(10)
C22 Fe1 C15 152.78(12)
C21 Fe1 C15 118.53(10)
C24 Fe1 C15 127.80(10)
C23 Fe1 C15 164.23(10)
C22 Fe1 C13 128.73(13)
C21 Fe1 C13 167.62(12)
C24 Fe1 C13 118.34(10)
C23 Fe1 C13 107.78(10)
C15 Fe1 C13 68.19(10)
C22 Fe1 C14 165.82(13)
C21 Fe1 C14 151.31(13)
C24 Fe1 C14 108.04(10)
C23 Fe1 C14 126.65(10)
C15 Fe1 C14 40.58(9)
C13 Fe1 C14 40.31(11)
C22 Fe1 C11 119.21(10)
C21 Fe1 C11 108.78(9)
C24 Fe1 C11 165.60(9)
C23 Fe1 C11 153.67(10)
C15 Fe1 C11 40.77(8)
C13 Fe1 C11 68.86(8)
C14 Fe1 C11 68.65(8)
C22 Fe1 C12 109.20(10)
C21 Fe1 C12 129.62(11)
C24 Fe1 C12 152.31(10)
C23 Fe1 C12 119.40(10)
C15 Fe1 C12 68.27(9)
C13 Fe1 C12 40.82(9)
C14 Fe1 C12 68.21(10)
C11 Fe1 C12 40.88(8)
C22 Fe1 C25 67.41(12)
C21 Fe1 C25 39.63(12)
C24 Fe1 C25 39.56(10)
C23 Fe1 C25 67.13(11)
C15 Fe1 C25 108.55(10)
C13 Fe1 C25 151.16(11)
C14 Fe1 C25 118.28(12)
C11 Fe1 C25 128.53(10)
C12 Fe1 C25 166.90(10)
C1 N1 C4 104.65(15)
C1 N2 C3 106.31(14)
C1 N2 C2 128.85(14)
C3 N2 C2 123.70(15)
N1 C1 N2 113.50(14)
N1 C1 C31 121.78(16)
N2 C1 C31 124.53(15)
N2 C2 C11 112.01(14)
N2 C3 C8 132.19(18)
N2 C3 C4 105.12(15)
C8 C3 C4 122.67(17)
N1 C4 C5 129.92(19)
N1 C4 C3 110.41(15)
C5 C4 C3 119.66(18)
C6 C5 C4 117.9(2)
C5 C6 C7 121.72(19)
C8 C7 C6 121.90(19)
C7 C8 C3 116.17(19)
C15 C11 C12 107.10(18)
C15 C11 C2 127.50(18)
C12 C11 C2 125.36(18)
C15 C11 Fe1 69.50(11)
C12 C11 Fe1 69.66(11)
C2 C11 Fe1 127.81(12)
C13 C12 C11 108.0(2)
C13 C12 Fe1 69.39(12)
C11 C12 Fe1 69.46(11)
C14 C13 C12 108.1(2)
C14 C13 Fe1 69.93(12)
C12 C13 Fe1 69.79(12)
C13 C14 C15 108.3(2)
C13 C14 Fe1 69.76(13)
C15 C14 Fe1 69.61(11)
C14 C15 C11 108.5(2)
C14 C15 Fe1 69.80(12)
C11 C15 Fe1 69.73(11)
C25 C21 C22 107.7(2)
C25 C21 Fe1 70.80(14)
C22 C21 Fe1 69.29(14)
C21 C22 C23 107.2(2)
C21 C22 Fe1 69.83(13)
C23 C22 Fe1 69.91(13)
C24 C23 C22 106.5(2)
C24 C23 Fe1 70.21(13)
C22 C23 Fe1 68.73(13)
C23 C24 C25 110.1(2)
C23 C24 Fe1 70.39(13)
C25 C24 Fe1 70.59(13)
C24 C25 C21 108.6(3)
C24 C25 Fe1 69.85(13)
C21 C25 Fe1 69.57(14)
C32 C31 C36 119.19(17)
C32 C31 C1 118.76(16)
C36 C31 C1 121.71(17)
C33 C32 C31 121.07(19)
C32 C33 C34 118.4(2)
C32 C33 C37 120.4(2)
C34 C33 C37 121.2(2)
C35 C34 C33 122.16(18)
C34 C35 C36 118.55(19)
C34 C35 C38 120.8(2)
C36 C35 C38 120.6(2)
C35 C36 C31 120.64(19)
N2 C2 H2A 109.2
C11 C2 H2A 109.2
N2 C2 H2B 109.2
C11 C2 H2B 109.2
H2A C2 H2B 107.9
C6 C5 H5 121.1
C4 C5 H5 121.1
C5 C6 H6 119.1
C7 C6 H6 119.1
C8 C7 H7 119.1
C6 C7 H7 119.1
C7 C8 H8 121.9
C3 C8 H8 121.9
C13 C12 H12 126.0
C11 C12 H12 126.0
Fe1 C12 H12 126.7
C14 C13 H13 126.0
C12 C13 H13 126.0
Fe1 C13 H13 125.9
C13 C14 H14 125.9
C15 C14 H14 125.9
Fe1 C14 H14 126.3
C14 C15 H15 125.7
C11 C15 H15 125.7
Fe1 C15 H15 126.3
C25 C21 H21 126.2
C22 C21 H21 126.2
Fe1 C21 H21 125.3
C21 C22 H22 126.4
C23 C22 H22 126.4
Fe1 C22 H22 125.4
C24 C23 H23 126.7
C22 C23 H23 126.7
Fe1 C23 H23 125.9
C23 C24 H24 125.0
C25 C24 H24 125.0
Fe1 C24 H24 125.7
C24 C25 H25 125.7
C21 C25 H25 125.7
Fe1 C25 H25 126.4
C33 C32 H32 119.5
C31 C32 H32 119.5
C35 C34 H34 118.9
C33 C34 H34 118.9
C35 C36 H36 119.7
C31 C36 H36 119.7
C33 C37 H37A 109.5
C33 C37 H37B 109.5
H37A C37 H37B 109.5
C33 C37 H37C 109.5
H37A C37 H37C 109.5
H37B C37 H37C 109.5
C35 C38 H38A 109.5
C35 C38 H38B 109.5
H38A C38 H38B 109.5
C35 C38 H38C 109.5
H38A C38 H38C 109.5
H38B C38 H38C 109.5

loop_
_geom_bond_atom_site_label_1
_geom_bond_atom_site_label_2
_geom_bond_distance
Fe1 C11 2.0383(17)
Fe1 C12 2.041(2)
Fe1 C13 2.036(2)
Fe1 C14 2.038(2)
Fe1 C15 2.0353(19)
Fe1 C21 2.026(2)
Fe1 C22 2.019(2)
Fe1 C23 2.035(2)
Fe1 C24 2.032(2)
Fe1 C25 2.042(2)
N1 C1 1.315(2)
N1 C4 1.387(2)
N2 C1 1.373(2)
N2 C2 1.468(2)
N2 C3 1.387(2)
C1 C31 1.476(2)
C2 C11 1.502(3)
C3 C8 1.390(3)
C3 C4 1.402(3)
C4 C5 1.396(2)
C5 C6 1.377(3)
C6 C7 1.387(3)
C7 C8 1.387(3)
C11 C15 1.419(3)
C11 C12 1.425(3)
C12 C13 1.422(3)
C13 C14 1.404(4)
C14 C15 1.413(3)
C21 C25 1.379(4)
C21 C22 1.413(4)
C22 C23 1.432(4)
C23 C24 1.371(4)
C24 C25 1.379(4)
C31 C32 1.391(3)
C31 C36 1.395(3)
C32 C33 1.386(3)
C33 C34 1.389(3)
C33 C37 1.511(3)
C34 C35 1.382(3)
C35 C36 1.393(3)
C35 C38 1.509(3)
C2 H2A 0.9700
C2 H2B 0.9700
C5 H5 0.9300
C6 H6 0.9300
C7 H7 0.9300
C8 H8 0.9300
C12 H12 0.9300
C13 H13 0.9300
C14 H14 0.9300
C15 H15 0.9300
C21 H21 0.9300
C22 H22 0.9300
C23 H23 0.9300
C24 H24 0.9300
C25 H25 0.9300
C32 H32 0.9300
C34 H34 0.9300
C36 H36 0.9300
C37 H37A 0.9600
C37 H37B 0.9600
C37 H37C 0.9600
C38 H38A 0.9600
C38 H38B 0.9600
C38 H38C 0.9600

loop_
_geom_hbond_atom_site_label_D
_geom_hbond_atom_site_label_H
_geom_hbond_atom_site_label_A
_geom_hbond_site_symmetry_A
_geom_hbond_distance_DH
_geom_hbond_distance_HA
_geom_hbond_distance_DA
_geom_hbond_angle_DHA
_geom_hbond_publ_flag
C2 H2B N1 2_655 0.97 2.75 3.658(2) 156 yes
C22 H22 Cg 2_655 0.93 2.91 3.764(3) 154 yes

loop_
_geom_torsion_atom_site_label_1
_geom_torsion_atom_site_label_2
_geom_torsion_atom_site_label_3
_geom_torsion_atom_site_label_4
_geom_torsion
C4 N1 C1 N2 0.5(2)
C4 N1 C1 C31 -174.80(16)
C3 N2 C1 N1 -0.7(2)
C2 N2 C1 N1 167.27(17)
C3 N2 C1 C31 174.46(16)
C2 N2 C1 C31 -17.6(3)
C1 N2 C2 C11 128.17(18)
C3 N2 C2 C11 -65.8(2)
C1 N2 C3 C8 -177.85(19)
C2 N2 C3 C8 13.4(3)
C1 N2 C3 C4 0.55(19)
C2 N2 C3 C4 -168.17(16)
C1 N1 C4 C5 178.5(2)
C1 N1 C4 C3 -0.1(2)
N2 C3 C4 N1 -0.3(2)
C8 C3 C4 N1 178.30(16)
N2 C3 C4 C5 -179.07(17)
C8 C3 C4 C5 -0.5(3)
N1 C4 C5 C6 -178.1(2)
C3 C4 C5 C6 0.4(3)
C4 C5 C6 C7 0.0(4)
C5 C6 C7 C8 -0.4(4)
C6 C7 C8 C3 0.4(3)
N2 C3 C8 C7 178.26(19)
C4 C3 C8 C7 0.1(3)
N2 C2 C11 C15 -44.5(2)
N2 C2 C11 C12 132.75(18)
N2 C2 C11 Fe1 -136.62(14)
C22 Fe1 C11 C15 -155.76(15)
C21 Fe1 C11 C15 -112.22(15)
C24 Fe1 C11 C15 -42.0(4)
C23 Fe1 C11 C15 168.2(2)
C13 Fe1 C11 C15 80.71(14)
C14 Fe1 C11 C15 37.32(13)
C12 Fe1 C11 C15 118.26(18)
C25 Fe1 C11 C15 -72.50(17)
C22 Fe1 C11 C12 85.98(17)
C21 Fe1 C11 C12 129.52(15)
C24 Fe1 C11 C12 -160.2(3)
C23 Fe1 C11 C12 50.0(2)
C15 Fe1 C11 C12 -118.26(18)
C13 Fe1 C11 C12 -37.55(14)
C14 Fe1 C11 C12 -80.94(15)
C25 Fe1 C11 C12 169.24(15)
C22 Fe1 C11 C2 -33.6(2)
C21 Fe1 C11 C2 10.0(2)
C24 Fe1 C11 C2 80.2(4)
C23 Fe1 C11 C2 -69.6(3)
C15 Fe1 C11 C2 122.2(2)
C13 Fe1 C11 C2 -157.1(2)
C14 Fe1 C11 C2 159.5(2)
C12 Fe1 C11 C2 -119.6(2)
C25 Fe1 C11 C2 49.7(2)
C15 C11 C12 C13 -0.8(2)
C2 C11 C12 C13 -178.56(17)
Fe1 C11 C12 C13 58.85(14)
C15 C11 C12 Fe1 -59.68(13)
C2 C11 C12 Fe1 122.59(17)
C22 Fe1 C12 C13 127.61(17)
C21 Fe1 C12 C13 168.93(16)
C24 Fe1 C12 C13 50.0(3)
C23 Fe1 C12 C13 83.34(17)
C15 Fe1 C12 C13 -81.35(15)
C14 Fe1 C12 C13 -37.50(15)
C11 Fe1 C12 C13 -119.6(2)
C25 Fe1 C12 C13 -159.7(4)
C22 Fe1 C12 C11 -112.78(16)
C21 Fe1 C12 C11 -71.46(18)
C24 Fe1 C12 C11 169.57(18)
C23 Fe1 C12 C11 -157.05(13)
C15 Fe1 C12 C11 38.26(12)
C13 Fe1 C12 C11 119.6(2)
C14 Fe1 C12 C11 82.11(14)
C25 Fe1 C12 C11 -40.1(5)
C11 C12 C13 C14 0.8(2)
Fe1 C12 C13 C14 59.68(15)
C11 C12 C13 Fe1 -58.89(14)
C22 Fe1 C13 C14 167.36(15)
C21 Fe1 C13 C14 -162.8(4)
C24 Fe1 C13 C14 84.73(16)
C23 Fe1 C13 C14 126.22(15)
C15 Fe1 C13 C14 -37.56(13)
C11 Fe1 C13 C14 -81.51(14)
C12 Fe1 C13 C14 -119.1(2)
C25 Fe1 C13 C14 51.5(3)
C22 Fe1 C13 C12 -73.53(18)
C21 Fe1 C13 C12 -43.6(5)
C24 Fe1 C13 C12 -156.16(14)
C23 Fe1 C13 C12 -114.66(15)
C15 Fe1 C13 C12 81.56(14)
C14 Fe1 C13 C12 119.1(2)
C11 Fe1 C13 C12 37.60(13)
C25 Fe1 C13 C12 170.6(2)
C12 C13 C14 C15 -0.4(2)
Fe1 C13 C14 C15 59.16(15)
C12 C13 C14 Fe1 -59.59(15)
C22 Fe1 C14 C13 -44.2(5)
C21 Fe1 C14 C13 172.39(19)
C24 Fe1 C14 C13 -112.82(15)
C23 Fe1 C14 C13 -73.23(17)
C15 Fe1 C14 C13 119.6(2)
C11 Fe1 C14 C13 82.08(14)
C12 Fe1 C14 C13 37.96(13)
C25 Fe1 C14 C13 -154.62(14)
C22 Fe1 C14 C15 -163.7(4)
C21 Fe1 C14 C15 52.8(3)
C24 Fe1 C14 C15 127.63(14)
C23 Fe1 C14 C15 167.22(14)
C13 Fe1 C14 C15 -119.6(2)
C11 Fe1 C14 C15 -37.48(13)
C12 Fe1 C14 C15 -81.59(14)
C25 Fe1 C14 C15 85.83(16)
C13 C14 C15 C11 -0.1(2)
Fe1 C14 C15 C11 59.16(13)
C13 C14 C15 Fe1 -59.25(15)
C12 C11 C15 C14 0.6(2)
C2 C11 C15 C14 178.24(17)
Fe1 C11 C15 C14 -59.21(14)
C12 C11 C15 Fe1 59.78(13)
C2 C11 C15 Fe1 -122.55(18)
C22 Fe1 C15 C14 171.4(2)
C21 Fe1 C15 C14 -154.19(16)
C24 Fe1 C15 C14 -72.36(18)
C23 Fe1 C15 C14 -40.8(4)
C13 Fe1 C15 C14 37.31(15)
C11 Fe1 C15 C14 119.79(19)
C12 Fe1 C15 C14 81.43(15)
C25 Fe1 C15 C14 -112.11(16)
C22 Fe1 C15 C11 51.6(3)
C21 Fe1 C15 C11 86.02(16)
C24 Fe1 C15 C11 167.85(12)
C23 Fe1 C15 C11 -160.6(3)
C13 Fe1 C15 C11 -82.48(13)
C14 Fe1 C15 C11 -119.79(19)
C12 Fe1 C15 C11 -38.36(12)
C25 Fe1 C15 C11 128.09(14)
C22 Fe1 C21 C25 -118.4(2)
C24 Fe1 C21 C25 -36.87(16)
C23 Fe1 C21 C25 -79.54(17)
C15 Fe1 C21 C25 84.92(17)
C13 Fe1 C21 C25 -154.8(4)
C14 Fe1 C21 C25 48.8(3)
C11 Fe1 C21 C25 128.39(16)
C12 Fe1 C21 C25 169.35(15)
C24 Fe1 C21 C22 81.48(17)
C23 Fe1 C21 C22 38.81(16)
C15 Fe1 C21 C22 -156.73(15)
C13 Fe1 C21 C22 -36.4(5)
C14 Fe1 C21 C22 167.11(19)
C11 Fe1 C21 C22 -113.25(16)
C12 Fe1 C21 C22 -72.30(18)
C25 Fe1 C21 C22 118.4(2)
C25 C21 C22 C23 0.5(3)
Fe1 C21 C22 C23 -60.24(16)
C25 C21 C22 Fe1 60.71(17)
C24 Fe1 C22 C21 -80.45(17)
C23 Fe1 C22 C21 -118.0(2)
C15 Fe1 C22 C21 49.4(3)
C13 Fe1 C22 C21 170.61(15)
C14 Fe1 C22 C21 -154.1(4)
C11 Fe1 C22 C21 85.27(17)
C12 Fe1 C22 C21 129.01(15)
C25 Fe1 C22 C21 -37.44(16)
C21 Fe1 C22 C23 118.0(2)
C24 Fe1 C22 C23 37.52(15)
C15 Fe1 C22 C23 167.35(19)
C13 Fe1 C22 C23 -71.42(19)
C14 Fe1 C22 C23 -36.1(5)
C11 Fe1 C22 C23 -156.76(14)
C12 Fe1 C22 C23 -113.02(16)
C25 Fe1 C22 C23 80.53(17)
C21 C22 C23 C24 -0.2(3)
Fe1 C22 C23 C24 -60.35(16)
C21 C22 C23 Fe1 60.19(16)
C22 Fe1 C23 C24 117.7(2)
C21 Fe1 C23 C24 79.32(17)
C15 Fe1 C23 C24 -40.7(4)
C13 Fe1 C23 C24 -113.25(16)
C14 Fe1 C23 C24 -72.68(19)
C11 Fe1 C23 C24 168.63(17)
C12 Fe1 C23 C24 -156.25(14)
C25 Fe1 C23 C24 36.42(15)
C21 Fe1 C23 C22 -38.37(17)
C24 Fe1 C23 C22 -117.7(2)
C15 Fe1 C23 C22 -158.4(3)
C13 Fe1 C23 C22 129.06(17)
C14 Fe1 C23 C22 169.64(17)
C11 Fe1 C23 C22 50.9(3)
C12 Fe1 C23 C22 86.06(18)
C25 Fe1 C23 C22 -81.27(18)
C22 C23 C24 C25 -0.2(3)
Fe1 C23 C24 C25 -59.60(17)
C22 C23 C24 Fe1 59.40(15)
C22 Fe1 C24 C23 -39.35(17)
C21 Fe1 C24 C23 -83.88(18)
C15 Fe1 C24 C23 167.04(15)
C13 Fe1 C24 C23 83.70(18)
C14 Fe1 C24 C23 126.34(16)
C11 Fe1 C24 C23 -159.4(3)
C12 Fe1 C24 C23 49.0(3)
C25 Fe1 C24 C23 -120.8(2)
C22 Fe1 C24 C25 81.46(19)
C21 Fe1 C24 C25 36.93(18)
C23 Fe1 C24 C25 120.8(2)
C15 Fe1 C24 C25 -72.15(19)
C13 Fe1 C24 C25 -155.49(17)
C14 Fe1 C24 C25 -112.84(18)
C11 Fe1 C24 C25 -38.6(4)
C12 Fe1 C24 C25 169.9(2)
C23 C24 C25 C21 0.5(3)
Fe1 C24 C25 C21 -58.98(17)
C23 C24 C25 Fe1 59.49(16)
C22 C21 C25 C24 -0.6(3)
Fe1 C21 C25 C24 59.15(16)
C22 C21 C25 Fe1 -59.75(16)
C22 Fe1 C25 C24 -81.30(19)
C21 Fe1 C25 C24 -119.9(2)
C23 Fe1 C25 C24 -36.27(16)
C15 Fe1 C25 C24 127.50(16)
C13 Fe1 C25 C24 49.2(3)
C14 Fe1 C25 C24 84.31(18)
C11 Fe1 C25 C24 168.56(14)
C12 Fe1 C25 C24 -158.8(4)
C22 Fe1 C25 C21 38.59(17)
C24 Fe1 C25 C21 119.9(2)
C23 Fe1 C25 C21 83.62(18)
C15 Fe1 C25 C21 -112.61(17)
C13 Fe1 C25 C21 169.1(2)
C14 Fe1 C25 C21 -155.80(16)
C11 Fe1 C25 C21 -71.6(2)
C12 Fe1 C25 C21 -38.9(5)
N1 C1 C31 C32 -40.1(3)
N2 C1 C31 C32 145.14(19)
N1 C1 C31 C36 133.1(2)
N2 C1 C31 C36 -41.6(3)
C36 C31 C32 C33 0.7(3)
C1 C31 C32 C33 174.14(19)
C31 C32 C33 C34 -0.6(3)
C31 C32 C33 C37 -179.0(2)
C32 C33 C34 C35 -0.5(4)
C37 C33 C34 C35 177.9(2)
C33 C34 C35 C36 1.4(3)
C33 C34 C35 C38 -177.0(2)
C34 C35 C36 C31 -1.2(3)
C38 C35 C36 C31 177.1(2)
C32 C31 C36 C35 0.2(3)
C1 C31 C36 C35 -173.01(18)
